data_7240881
loop_
_publ_author_name
'Dittrich, Birger'
'Sever, Christoph'
'Luebben, Jens'

_publ_section_title
;
 Disappearing Disorder
;
_journal_name_full CrystEngComm
_journal_paper_doi 10.1039/D0CE00300J
_journal_year 2020
_chemical_absolute_configuration ad
_chemical_formula_sum 'C12 H19 N3 O5 S'
_chemical_formula_weight 317.36
_chemical_name_systematic 'Imipenem monohydrate'
_chemical_properties_physical Heat-sensitive
_space_group_crystal_system orthorhombic
_space_group_IT_number 19
_space_group_name_Hall 'P 2ac 2ab'
_space_group_name_H-M_alt 'P 21 21 21'
_atom_sites_solution_hydrogens mixed
_audit_conform_dict_location ftp://ftp.iucr.org/pub/cif_core.dic
_audit_conform_dict_name cif_core.dic
_audit_conform_dict_version 2.3
_audit_creation_date '17-Mar-03 T12:04:31-00:00'
_audit_creation_method 'XD routine XDCIF'
_audit_update_record
;
2020-07-05 deposited with the CCDC.	2020-07-09 downloaded from the CCDC.
;
_cell_angle_alpha 90
_cell_angle_beta 90
_cell_angle_gamma 90
_cell_formula_units_Z 4
_cell_length_a 8.184(9)
_cell_length_b 11.092(9)
_cell_length_c 15.296(8)
_cell_measurement_reflns_used 10445
_cell_measurement_temperature 11K(2)
_cell_measurement_theta_max 19.9
_cell_measurement_theta_min 1.5
_cell_volume 1389(2)
_computing_molecular_graphics 'H\"ubschle, (2011)'
_computing_publication_material 'L\"ubben, (to be published)'
_computing_structure_refinement
;
Dittrich et al, (2013)
Volkov et al, (2006)
;
_diffrn_ambient_temperature 11K(2)
_diffrn_measured_fraction_theta_full 1.000
_diffrn_measured_fraction_theta_max 0.993
_diffrn_measurement_device_type 'PETRA III Synchrotron'
_diffrn_radiation_type synchrotron
_diffrn_radiation_wavelength 0.4769
_diffrn_reflns_av_R_equivalents 0.0699
_diffrn_reflns_av_unetI/netI 0.0491
_diffrn_reflns_Laue_measured_fraction_full 1.000
_diffrn_reflns_Laue_measured_fraction_max 0.993
_diffrn_reflns_limit_h_max 11
_diffrn_reflns_limit_h_min -11
_diffrn_reflns_limit_k_max 15
_diffrn_reflns_limit_k_min -15
_diffrn_reflns_limit_l_max 21
_diffrn_reflns_limit_l_min -21
_diffrn_reflns_number 4198
_diffrn_reflns_point_group_measured_fraction_full 1.000
_diffrn_reflns_point_group_measured_fraction_max 0.994
_diffrn_reflns_theta_full 16.627
_diffrn_reflns_theta_max 19.889
_diffrn_reflns_theta_min 1.522
_exptl_absorpt_coefficient_mu 2.333
_exptl_absorpt_correction_T_max 0.7444
_exptl_absorpt_correction_T_min 0.6497
_exptl_absorpt_correction_type empirical
_exptl_absorpt_process_details
;
SADABS version 2016/1 (G. M. Sheldrick, 2016)
;
_exptl_crystal_density_diffrn 1.518
_exptl_crystal_description plate
_exptl_crystal_F_000 672
_exptl_crystal_size_max 0.09
_exptl_crystal_size_mid 0.0045
_exptl_crystal_size_min 0.0011
_refine_diff_density_max 0.495
_refine_diff_density_min -0.322
_refine_diff_density_rms 0.075
_refine_ls_abs_structure_details
;
Flack x determined using 1451 quotients 
[(I+)-(I-)]/[(I+)+(I-)] (Parsons, Flack and Wagner, Acta 
Cryst. B69 (2013) 249-259). 
;
_refine_ls_abs_structure_Flack 0.444(10)
_refine_ls_extinction_method none
_refine_ls_goodness_of_fit_ref 1.433
_refine_ls_matrix_type full
_refine_ls_number_parameters 184
_refine_ls_number_reflns 3668
_refine_ls_number_restraints 0
_refine_ls_R_factor_all 0.056
_refine_ls_R_factor_gt 0.039
_refine_ls_shift/su_max 0.00001
_refine_ls_structure_factor_coef Fsqd
_refine_ls_weighting_details
;
calc w2 = 1/[s^2^(Fo^2^)] 
;
_refine_ls_weighting_scheme calc
_refine_ls_wR_factor_ref 0.065
_reflns_Friedel_coverage 0.756
_reflns_Friedel_fraction_full 1.000
_reflns_Friedel_fraction_max 0.994
_reflns_number_gt 3668
_reflns_number_total 4198
_reflns_threshold_expression 'I > 2\s(I)'
_cod_data_source_file d0ce00300j2.cif
_cod_data_source_block 11K
_cod_database_code 7240881

loop_
_space_group_symop_id
_space_group_symop_operation_xyz
1 +X,+Y,+Z
2 1/2-X,-Y,1/2+Z
3 -X,1/2+Y,1/2-Z
4 1/2+X,1/2-Y,-Z

loop_
_atom_local_axes_atom_label
_atom_local_axes_atom0
_atom_local_axes_ax1
_atom_local_axes_atom1
_atom_local_axes_atom2
_atom_local_axes_ax2
S(1) DUM1 Z S(1) C(2) Y
O(1) C(6) Z O(1) N(1) Y
O(2) C(7) X O(2) O(3) Y
O(3) C(7) X O(3) O(2) Y
O(4) C(11) X O(4) H(4O) Y
O(1W) DUM2 Z O(1W) H(2W) Y
N(1) DUM3 Z N(1) C(6) Y
N(2A) C(10A) X N(2A) C(10B) Y
N(3A) C(10A) Z N(3A) H(10B) Y
N(2B) C(10A) X N(2B) C(10B) Y
N(3B) C(10B) Z N(3B) H(3ND) Y
C(1) C(2) X C(1) N(1) Y
C(2) S(1) X C(2) C(1) Y
C(3) DUM4 Z C(3) C(2) Y
C(4) N(1) X C(4) H(4) Y
C(5) H(5) Z C(5) C(11) X
C(6) O(1) X C(6) N(1) Y
C(8) S(1) X C(8) C(9A) Y
C(7) O(2) X C(7) O(3) Y
C(12) C(11) Z C(12) H(12B) X
C(11) O(4) X C(11) C(12) Y
C(9A) N(2B) X C(9A) C(8) Y
C(10A) N(2B) X C(10A) N(3A) Y
C(9B) N(2B) X C(9B) C(8) Y
C(10B) N(3B) X C(10B) N(2B) Y
H(3B) C(3) Z H(3B) C(2) Y
H(3A) C(3) Z H(3A) C(2) Y
H(4O) O(4) Z H(4O) C(11) Y
H(4) C(4) Z H(4) N(1) Y
H(5) C(5) Z H(5) C(11) Y
H(8A) C(8) Z H(8A) H(8B) Y
H(8B) C(8) Z H(8B) H(8A) Y
H(12A) C(12) Z H(12A) C(11) Y
H(12B) C(12) Z H(12B) C(11) Y
H(12C) C(12) Z H(12C) C(11) Y
H(11) C(11) Z H(11) O(4) Y
H(9A) C(9A) Z H(9A) H(9C) Y
H(9B) C(9A) Z H(9B) H(9C) Y
H(2N) N(2A) Z H(2N) C(10A) Y
H(10A) C(10A) Z H(10A) N(3B) Y
H(3NA) N(3A) Z H(3NA) C(10B) Y
H(3NB) N(3A) Z H(3NB) N(3B) Y
H(9C) C(9A) Z H(9C) H(9D) Y
H(9D) C(9A) Z H(9D) H(9C) Y
H(2B) H(2N) Z H(2B) N(2A) Y
H(10B) H(3NA) Z H(10B) N(3A) Y
H(3NC) H(10A) Z H(3NC) N(3B) Y
H(3ND) H(3NB) Z H(3ND) N(3B) Y
H(1W) O(1W) Z H(1W) H(2W) Y
H(2W) O(1W) Z H(2W) H(1W) Y

loop_
_atom_site_label
_atom_site_type_symbol
_atom_site_fract_x
_atom_site_fract_y
_atom_site_fract_z
_atom_site_U_iso_or_equiv
_atom_site_adp_type
_atom_site_occupancy
_atom_site_symmetry_multiplicity
S(1) S 0.4689 0.5064 0.4546 0.014 Uani 1 4
O(1) O 0.57963(16) 0.90550(11) 0.65183(9) 0.019 Uani 1 4
O(2) O 0.35192(16) 0.67966(11) 0.71647(9) 0.018 Uani 1 4
O(3) O 0.42100(16) 0.51456(11) 0.63936(9) 0.017 Uani 1 4
O(4) O 0.43115(15) 1.13623(10) 0.40646(9) 0.018 Uani 1 4
O(1W) O 0.68653(16) 0.40495(11) 0.70735(9) 0.018 Uani 1 4
N(1) N 0.37013(18) 0.82345(12) 0.56328(10) 0.013 Uani 1 4
N(2A) N 0.6876(2) 0.38836(13) 0.28887(11) 0.019 Uani 0.9327 4
N(3A) N 0.7290(2) 0.18530(15) 0.32320(12) 0.018 Uani 0.9327 4
N(2B) N 0.6857(2) 0.37594(13) 0.29220(11) 0.019 Uani 0.0673 4
N(3B) N 0.867409 0.223758 0.308393 0.032 Uani 0.0673 4
C(1) C 0.3929(2) 0.69562(14) 0.56449(12) 0.013 Uani 1 4
C(2) C 0.4266(2) 0.65435(14) 0.48258(12) 0.013 Uani 1 4
C(3) C 0.4294(2) 0.75756(14) 0.41671(12) 0.014 Uani 1 4
C(4) C 0.3715(2) 0.86732(14) 0.47028(12) 0.013 Uani 1 4
C(5) C 0.4968(2) 0.96585(14) 0.49776(13) 0.014 Uani 1 4
C(6) C 0.4973(2) 0.90167(14) 0.58656(13) 0.014 Uani 1 4
C(8) C 0.4547(2) 0.51269(16) 0.33593(12) 0.017 Uani 1 4
C(7) C 0.3875(2) 0.62527(15) 0.64746(13) 0.014 Uani 1 4
C(12) C 0.5635(2) 1.17734(14) 0.54236(14) 0.018 Uani 1 4
C(11) C 0.4414(2) 1.09687(14) 0.49541(12) 0.014 Uani 1 4
C(9A) C 0.5096(2) 0.39205(15) 0.29804(14) 0.02 Uani 0.9327 4
C(10A) C 0.780062 0.291139 0.295934 0.017 Uani 0.9327 4
C(9B) C 0.5096(2) 0.39205(15) 0.29804(14) 0.02 Uani 0.0673 4
C(10B) C 0.723567 0.26265 0.313055 0.019 Uani 0.0673 4
H(3B) H 0.3538 0.7403 0.3592 0.028(7) Uiso 1 4
H(3A) H 0.5536 0.7672 0.3913 0.016(6) Uiso 1 4
H(4O) H 0.3248 1.1198 0.3827 0.009(6) Uiso 1 4
H(4) H 0.2463 0.8965 0.4546 0.017(6) Uiso 1 4
H(5) H 0.6148 0.9529 0.4652 0.016(6) Uiso 1 4
H(8A) H 0.3293 0.5316 0.3164 0.027(7) Uiso 1 4
H(8B) H 0.5325 0.5846 0.3111 0.018(6) Uiso 1 4
H(12A) H 0.6793 1.1761 0.5070 0.011(6) Uiso 1 4
H(12B) H 0.5824 1.1444 0.6088 0.025(7) Uiso 1 4
H(12C) H 0.5165 1.2694 0.5446 0.028(7) Uiso 1 4
H(11) H 0.3217 1.0996 0.5278 0.006(5) Uiso 1 4
H(9A) H 0.4694 0.3187 0.3413 0.020(7) Uiso 0.9327 4
H(9B) H 0.4523 0.3786 0.2338 0.042(9) Uiso 0.9327 4
H(2N) H 0.746652 0.465992 0.276252 0.022368 Uiso 0.9327 4
H(10A) H 0.906(3) 0.2964(17) 0.2804(15) 0.005(6) Uiso 0.9327 4
H(3NA) H 0.6103 0.1739 0.3409 0.006(6) Uiso 0.9327 4
H(3NB) H 0.8081 0.1149 0.3267 0.005(6) Uiso 0.9327 4
H(9C) H 0.458706 0.319648 0.338952 0.02378 Uiso 0.0673 4
H(9D) H 0.456864 0.382785 0.232448 0.02378 Uiso 0.0673 4
H(2B) H 0.714498 0.445318 0.252819 0.022368 Uiso 0.0673 4
H(10B) H 0.606603 0.218659 0.335111 0.02222 Uiso 0.0673 4
H(3NC) H 0.959036 0.279258 0.288249 0.03812 Uiso 0.0673 4
H(3ND) H 0.892381 0.136731 0.324757 0.03812 Uiso 0.0673 4
H(1W) H 0.5783 0.4342 0.6951 0.014(6) Uiso 1 4
H(2W) H 0.6681 0.3325 0.7405 0.023(7) Uiso 1 4

loop_
_atom_site_aniso_label
_atom_site_aniso_U_11
_atom_site_aniso_U_22
_atom_site_aniso_U_33
_atom_site_aniso_U_23
_atom_site_aniso_U_13
_atom_site_aniso_U_12
S(1) 0.01468(18) 0.00974(17) 0.0180(2) -0.00060(19) -0.00003(18) 0.00036(17)
O(1) 0.0186(7) 0.0190(6) 0.0195(8) 0.0023(6) -0.0043(6) -0.0060(5)
O(2) 0.0234(7) 0.0156(6) 0.0157(7) 0.0002(6) 0.0018(6) 0.0003(5)
O(3) 0.0218(6) 0.0111(6) 0.0186(7) 0.0016(5) -0.0012(5) -0.0001(5)
O(4) 0.0158(7) 0.0150(6) 0.0232(8) 0.0054(6) -0.0014(6) -0.0017(5)
O(1W) 0.0157(7) 0.0161(6) 0.0219(8) -0.0005(6) 0.0011(6) -0.0005(5)
N(1) 0.0131(7) 0.0110(6) 0.0159(9) 0.0010(6) 0.0013(6) -0.0006(5)
N(2A) 0.02035 0.01311 0.02246 -0.00113 0.00152 -0.00075
N(3A) 0.01642 0.01298 0.02418 -0.00011 0.00164 0.00333
N(2B) 0.02035 0.01311 0.02246 -0.00113 0.00152 -0.00075
N(3B) 0.04092 0.03128 0.0231 0.00088 0.0035 -0.00017
C(1) 0.0142(8) 0.0098(7) 0.0142(10) 0.0004(6) 0.0009(7) -0.0004(6)
C(2) 0.0140(8) 0.0077(7) 0.0159(10) 0.0001(6) -0.0002(7) 0.0010(6)
C(3) 0.0169(9) 0.0096(7) 0.0160(10) 0.0007(7) -0.0001(7) -0.0005(6)
C(4) 0.0123(8) 0.0106(7) 0.0176(11) 0.0015(7) 0.0004(7) -0.0007(6)
C(5) 0.0132(9) 0.0101(7) 0.0177(10) 0.0013(6) -0.0010(7) -0.0001(6)
C(6) 0.0140(9) 0.0105(7) 0.0184(10) 0.0006(7) 0.0010(7) -0.0009(6)
C(8) 0.0176(9) 0.0162(8) 0.0177(9) -0.0010(7) 0.0013(7) 0.0038(8)
C(7) 0.0140(8) 0.0115(8) 0.0171(10) 0.0024(7) -0.0010(7) -0.0002(6)
C(12) 0.0175(9) 0.0129(7) 0.0245(10) -0.0003(8) -0.0016(8) -0.0032(6)
C(11) 0.0127(9) 0.0106(7) 0.0183(10) 0.0000(7) 0.0006(7) -0.0006(7)
C(9A) 0.01794 0.01692 0.02459 -0.00387 0.00205 -0.00212
C(10A) 0.01603 0.01714 0.01782 -0.0018 0.00238 -0.00257
C(9B) 0.01794 0.01692 0.02459 -0.00387 0.00205 -0.00212
C(10B) 0.02384 0.01465 0.01706 -0.00126 0.00672 -0.01127

loop_
_atom_type_symbol
_atom_type_description
_atom_type_scat_dispersion_real
_atom_type_scat_dispersion_imag
_atom_type_scat_source
S S 0.1250 0.1230 'Invariom modelling (Acta Cryst. A61, 314--320)'
O O 0.0110 0.0060 'Invariom modelling (Acta Cryst. A61, 314--320)'
N N 0.0060 0.0030 'Invariom modelling (Acta Cryst. A61, 314--320)'
C C 0.0030 0.0020 'Invariom modelling (Acta Cryst. A61, 314--320)'
H H 0.0000 0.0000 'Invariom modelling (Acta Cryst. A61, 314--320)'

loop_
_geom_angle_atom_site_label_1
_geom_angle_atom_site_label_2
_geom_angle_atom_site_label_3
_geom_angle
_geom_angle_site_symmetry_1
_geom_angle_site_symmetry_2
_geom_angle_site_symmetry_3
_geom_angle_publ_flag
C(1) N(1) C(6) 120.91(15) 1_555 1_555 1_555 yes
N(2B) N(2A) C(10A) 43.12(7) 1_555 1_555 1_555 yes
N(3B) N(3A) C(10A) 48.66(6) 1_555 1_555 1_555 yes
N(3B) N(3A) C(10B) 70.94(12) 1_555 1_555 1_555 yes
C(10A) N(3A) C(10B) 23.33(5) 1_555 1_555 1_555 yes
N(2A) N(2B) C(9A) 90.54(9) 1_555 1_555 1_555 yes
N(2A) N(2B) C(10A) 132.13(7) 1_555 1_555 1_555 yes
N(2A) N(2B) C(9B) 90.54(9) 1_555 1_555 1_555 yes
N(2A) N(2B) C(10B) 159.71(7) 1_555 1_555 1_555 yes
C(9A) N(2B) C(10A) 136.03(14) 1_555 1_555 1_555 yes
C(9A) N(2B) C(10B) 109.34(13) 1_555 1_555 1_555 yes
C(10A) N(2B) C(9B) 136.03(14) 1_555 1_555 1_555 yes
C(10A) N(2B) C(10B) 27.58(3) 1_555 1_555 1_555 yes
C(9B) N(2B) C(10B) 109.34(13) 1_555 1_555 1_555 yes
N(3A) N(3B) C(10A) 69.77(8) 1_555 1_555 1_555 yes
N(3A) N(3B) C(10B) 41.08(8) 1_555 1_555 1_555 yes
C(10A) N(3B) C(10B) 29.416673726335 1_555 1_555 1_555 yes
N(1) C(1) C(2) 110.34(15) 1_555 1_555 1_555 yes
N(1) C(1) C(7) 121.75(16) 1_555 1_555 1_555 yes
C(2) C(1) C(7) 127.83(15) 1_555 1_555 1_555 yes
S(1) C(2) C(1) 125.92(14) 1_555 1_555 1_555 yes
S(1) C(2) C(3) 123.04(13) 1_555 1_555 1_555 yes
C(1) C(2) C(3) 111.00(14) 1_555 1_555 1_555 yes
C(6) C(5) C(11) 117.70(16) 1_555 1_555 1_555 yes
O(1) C(6) N(1) 130.37(18) 1_555 1_555 1_555 yes
O(1) C(6) C(5) 135.97(16) 1_555 1_555 1_555 yes
N(1) C(6) C(5) 93.45(14) 1_555 1_555 1_555 yes
O(2) C(7) O(3) 127.01(18) 1_555 1_555 1_555 yes
O(2) C(7) C(1) 118.25(16) 1_555 1_555 1_555 yes
O(3) C(7) C(1) 114.74(17) 1_555 1_555 1_555 yes
C(5) C(11) C(12) 110.73(14) 1_555 1_555 1_555 yes
N(2B) C(9A) C(8) 115.01(15) 1_555 1_555 1_555 yes
N(2A) C(10A) N(3A) 124.92(10) 1_555 1_555 1_555 yes
N(2A) C(10A) N(2B) 4.751(8) 1_555 1_555 1_555 yes
N(2A) C(10A) N(3B) 169.67(7) 1_555 1_555 1_555 yes
N(2A) C(10A) C(10B) 91.34(7) 1_555 1_555 1_555 yes
N(3A) C(10A) N(2B) 120.19(11) 1_555 1_555 1_555 yes
N(3A) C(10A) N(3B) 61.57(8) 1_555 1_555 1_555 yes
N(3A) C(10A) C(10B) 34.00(8) 1_555 1_555 1_555 yes
N(2B) C(10A) N(3B) 171.13(8) 1_555 1_555 1_555 yes
N(2B) C(10A) C(10B) 86.59(7) 1_555 1_555 1_555 yes
N(3B) C(10A) C(10B) 93.918587995336 1_555 1_555 1_555 yes
N(2B) C(9B) C(8) 115.01(15) 1_555 1_555 1_555 yes
N(3A) C(10B) N(2B) 168.75(14) 1_555 1_555 1_555 yes
N(3A) C(10B) N(3B) 67.98(12) 1_555 1_555 1_555 yes
N(3A) C(10B) C(10A) 122.67(12) 1_555 1_555 1_555 yes
N(2B) C(10B) N(3B) 121.88(7) 1_555 1_555 1_555 yes
N(2B) C(10B) C(10A) 65.83(7) 1_555 1_555 1_555 yes
N(3B) C(10B) C(10A) 56.664740379433 1_555 1_555 1_555 yes

loop_
_geom_bond_atom_site_label_1
_geom_bond_atom_site_label_2
_geom_bond_distance
_geom_bond_site_symmetry_1
_geom_bond_site_symmetry_2
_geom_bond_publ_flag
S(1) C(2) 1.7306(16) 1_555 1_555 yes
O(1) C(6) 1.205(2) 1_555 1_555 yes
O(2) C(7) 1.250(2) 1_555 1_555 yes
O(3) C(7) 1.264(2) 1_555 1_555 yes
O(4) H(4O) 0.9607 1_555 1_555 yes
O(1W) H(1W) 0.9618 1_555 1_555 yes
O(1W) H(2W) 0.9618 1_555 1_555 yes
N(1) C(1) 1.430(2) 1_555 1_555 yes
N(1) C(6) 1.401(2) 1_555 1_555 yes
N(2A) N(2B) 0.1476 1_555 1_555 yes
N(2A) C(10A) 1.3219(15) 1_555 1_555 yes
N(2A) H(2N) 1.0061(15) 1_555 1_555 yes
N(2A) H(2B) 0.8670(16) 1_555 1_555 yes
N(3A) N(3B) 1.2317(18) 1_555 1_555 yes
N(3A) C(10A) 1.3142(17) 1_555 1_555 yes
N(3A) C(10B) 0.8730(16) 1_555 1_555 yes
N(2B) C(9A) 1.455(2) 1_555 1_555 yes
N(2B) C(10A) 1.2183(15) 1_555 1_555 yes
N(2B) C(9B) 1.455(2) 1_555 1_555 yes
N(2B) C(10B) 1.3330(15) 1_555 1_555 yes
N(2B) H(2B) 1.0052(16) 1_555 1_555 yes
N(3B) C(10A) 1.0516263898307 1_555 1_555 yes
N(3B) C(10B) 1.2557826121563 1_555 1_555 yes
N(3B) H(10A) 0.97(2) 1_555 1_555 yes
C(1) C(2) 1.362(3) 1_555 1_555 yes
C(1) C(7) 1.490(2) 1_555 1_555 yes
C(2) C(3) 1.525(2) 1_555 1_555 yes
C(5) C(6) 1.534(3) 1_555 1_555 yes
C(5) C(11) 1.523(2) 1_555 1_555 yes
C(8) C(9A) 1.526(2) 1_555 1_555 yes
C(8) C(9B) 1.526(2) 1_555 1_555 yes
C(8) H(8A) 1.0893 1_555 1_555 yes
C(8) H(8B) 1.0893 1_555 1_555 yes
C(12) C(11) 1.520(2) 1_555 1_555 yes
C(10A) C(10B) 0.61823207435049 1_555 1_555 yes
C(10A) H(10A) 1.06(2) 1_555 1_555 yes
H(9A) H(9C) 0.0953(19) 1_555 1_555 yes
H(9B) H(9D) 0.0626(18) 1_555 1_555 yes
H(2N) H(2B) 0.5003053753163 1_555 1_555 yes
H(10A) H(3NC) 0.49(2) 1_555 1_555 yes
H(3NA) H(10B) 0.5051(16) 1_555 1_555 yes
